data_1010985
loop_
_publ_author_name
'Oftedal, I'

_publ_section_title
;
Ueber die Kristallstruktur von Tysonit und einigen kuenstlich
dargestellten Lanthanidenfluoriden
;
_journal_coden_ASTM ZPCBAL
_journal_name_full
;
Zeitschrift fuer Physikalische Chemie, Abteilung B: Chemie der
Elementarprozesse, Aufbau der Materie
;
_journal_page_first 272
_journal_page_last 292
_journal_volume 5
_journal_year 1929
_chemical_formula_structural 'Nd F3'
_chemical_formula_sum 'F3 Nd'
_chemical_name_mineral 'Fluocerite (Nd)'
_chemical_name_systematic 'Neodymium fluoride'
_space_group_IT_number 182
_symmetry_cell_setting hexagonal
_symmetry_Int_Tables_number 182
_symmetry_space_group_name_Hall 'P 6c 2c'
_symmetry_space_group_name_H-M 'P 63 2 2'
_cell_angle_alpha 90
_cell_angle_beta 90
_cell_angle_gamma 120
_cell_formula_units_Z 6
_cell_length_a 7.034(4)
_cell_length_b 7.034(4)
_cell_length_c 7.211(5)
_cell_volume 309.0
_cod_database_code 1010985

loop_
_symmetry_equiv_pos_as_xyz
x,y,z
-y,x-y,z
y-x,-x,z
y,x,-z
x-y,-y,-z
-x,y-x,-z
-x,-y,1/2+z
y,y-x,1/2+z
x-y,x,1/2+z
-y,-x,1/2-z
y-x,y,1/2-z
x,x-y,1/2-z

loop_
_atom_site_label
_atom_site_type_symbol
_atom_site_symmetry_multiplicity
_atom_site_Wyckoff_symbol
_atom_site_fract_x
_atom_site_fract_y
_atom_site_fract_z
_atom_site_occupancy
_atom_site_attached_hydrogens
_atom_site_calc_flag
Nd1 Nd3+ 6 g 0.3333 0.3333 0. 1. 0 d
F1 F1- 12 i 0.38 0.046 0.16 1. 0 d
F2 F1- 4 f 0.3333 0.6667 0.0833 1. 0 d
F3 F1- 2 b 0. 0. 0.25 1. 0 d

loop_
_atom_type_symbol
_atom_type_oxidation_number
Nd3+ 3.000
F1- -1.000
